data_7126146
loop_
_publ_author_name
'Lundrigan, Travis'
'Tien, Chieh-Hung'
'Robertson, Katherine N.'
'Speed, Alexander W. H.'

_publ_section_title
;
 Air and water stable secondary phosphine oxides as diazaphospholene
 precatalysts.
;
_journal_issue 58
_journal_name_full 'Chemical communications (Cambridge, England)'
_journal_page_first 8027
_journal_page_last 8030
_journal_paper_doi 10.1039/d0cc01072c
_journal_volume 56
_journal_year 2020
_chemical_absolute_configuration ad
_chemical_formula_moiety 'C26 H25 N2 O P, 0.5(C4 H8 O2)'
_chemical_formula_sum 'C28 H29 N2 O2 P'
_chemical_formula_weight 456.50
_space_group_crystal_system orthorhombic
_space_group_IT_number 19
_space_group_name_Hall 'P 2ac 2ab'
_space_group_name_H-M_alt 'P 21 21 21'
_atom_sites_solution_hydrogens mixed
_atom_sites_solution_primary 'dual space'
_audit_creation_method SHELXL-2018/1
_audit_update_record
;
2020-02-05 deposited with the CCDC.	2020-03-04 downloaded from the CCDC.
;
_cell_angle_alpha 90
_cell_angle_beta 90
_cell_angle_gamma 90
_cell_formula_units_Z 4
_cell_length_a 9.1724(2)
_cell_length_b 11.6412(3)
_cell_length_c 22.2670(6)
_cell_measurement_reflns_used 9518
_cell_measurement_temperature 100(2)
_cell_measurement_theta_max 79.3355
_cell_measurement_theta_min 3.7971
_cell_volume 2377.62(10)
_computing_cell_refinement 'SAINT V8.40A (Bruker Nano, Inc., 2019)'
_computing_data_collection 'Bruker Instrument Service vV6.2.12'
_computing_data_reduction 'SAINT V8.40A (Bruker Nano, Inc., 2019)'
_computing_structure_refinement 'SHELXL-2018/1 (Sheldrick, 2018)'
_computing_structure_solution 'SHELXT-2014 (Sheldrick, 2015)'
_diffrn_ambient_temperature 100(2)
_diffrn_detector '100 \\times 140 mm^2^ CMOS sensor'
_diffrn_detector_area_resol_mean 7.41
_diffrn_detector_type 'Bruker PHOTON III'
_diffrn_measured_fraction_theta_full 0.996
_diffrn_measured_fraction_theta_max 0.995
_diffrn_measurement_device '\k--geometry diffractometer'
_diffrn_measurement_device_type 'Bruker D8 VENTURE'
_diffrn_radiation_monochromator 'multilayer mirror'
_diffrn_radiation_type CuK\a
_diffrn_radiation_wavelength 1.54178
_diffrn_reflns_av_R_equivalents 0.0294
_diffrn_reflns_av_unetI/netI 0.0186
_diffrn_reflns_Laue_measured_fraction_full 0.996
_diffrn_reflns_Laue_measured_fraction_max 0.995
_diffrn_reflns_limit_h_max 11
_diffrn_reflns_limit_h_min -11
_diffrn_reflns_limit_k_max 14
_diffrn_reflns_limit_k_min -14
_diffrn_reflns_limit_l_max 28
_diffrn_reflns_limit_l_min -28
_diffrn_reflns_number 50273
_diffrn_reflns_point_group_measured_fraction_full 0.997
_diffrn_reflns_point_group_measured_fraction_max 0.987
_diffrn_reflns_theta_full 67.679
_diffrn_reflns_theta_max 79.580
_diffrn_reflns_theta_min 3.970
_diffrn_source_type 'Incoatec I\mS 3.0'
_exptl_absorpt_coefficient_mu 1.240
_exptl_absorpt_correction_T_max 0.7543
_exptl_absorpt_correction_T_min 0.6726
_exptl_absorpt_correction_type multi-scan
_exptl_absorpt_process_details
;
SADABS-2016/2 - Bruker AXS area detector scaling and absorption correction
;
_exptl_crystal_colour colourless
_exptl_crystal_density_diffrn 1.275
_exptl_crystal_description pyramidal
_exptl_crystal_F_000 968
_exptl_crystal_size_max 0.219
_exptl_crystal_size_mid 0.207
_exptl_crystal_size_min 0.104
_refine_diff_density_max 0.209
_refine_diff_density_min -0.268
_refine_diff_density_rms 0.051
_refine_ls_abs_structure_details
;
 Flack x determined using 2136 quotients [(I+)-(I-)]/[(I+)+(I-)]
 (Parsons, Flack and Wagner, Acta Cryst. B69 (2013) 249-259).
;
_refine_ls_abs_structure_Flack 0.060(3)
_refine_ls_extinction_method none
_refine_ls_goodness_of_fit_ref 1.158
_refine_ls_hydrogen_treatment mixed
_refine_ls_matrix_type full
_refine_ls_number_parameters 333
_refine_ls_number_reflns 5094
_refine_ls_number_restraints 12
_refine_ls_restrained_S_all 1.158
_refine_ls_R_factor_all 0.0367
_refine_ls_R_factor_gt 0.0365
_refine_ls_shift/su_max 0.000
_refine_ls_shift/su_mean 0.000
_refine_ls_structure_factor_coef Fsqd
_refine_ls_weighting_details 'w=1/[\s^2^(Fo^2^)+(0.0249P)^2^+1.8200P] where P=(Fo^2^+2Fc^2^)/3'
_refine_ls_weighting_scheme calc
_refine_ls_wR_factor_gt 0.0955
_refine_ls_wR_factor_ref 0.0955
_reflns_Friedel_coverage 0.749
_reflns_Friedel_fraction_full 0.997
_reflns_Friedel_fraction_max 0.977
_reflns_number_gt 5069
_reflns_number_total 5094
_reflns_threshold_expression 'I > 2\s(I)'
_cod_data_source_file d0cc01072c2.cif
_cod_data_source_block AS021B_Cu
_cod_depositor_comments 'Adding full bibliography for 7126146.cif.'
_cod_database_code 7126146
_shelx_shelxl_version_number 2018/1
_shelx_space_group_comment
;
The symmetry employed for this shelxl refinement is uniquely defined
by the following loop, which should always be used as a source of
symmetry information in preference to the above space-group names.
They are only intended as comments.
;
_shelx_estimated_absorpt_t_min 0.773
_shelx_estimated_absorpt_t_max 0.882
_diffrn_source_source 'microfocus sealed tube'

loop_
_space_group_symop_operation_xyz
'x, y, z'
'-x+1/2, -y, z+1/2'
'-x, y+1/2, -z+1/2'
'x+1/2, -y+1/2, -z'

loop_
_atom_site_label
_atom_site_type_symbol
_atom_site_fract_x
_atom_site_fract_y
_atom_site_fract_z
_atom_site_U_iso_or_equiv
_atom_site_adp_type
_atom_site_occupancy
_atom_site_site_symmetry_order
_atom_site_calc_flag
_atom_site_refinement_flags_posn
_atom_site_refinement_flags_adp
_atom_site_refinement_flags_occupancy
_atom_site_disorder_assembly
_atom_site_disorder_group
P1 P 0.61126(7) 0.33341(5) 0.19279(3) 0.01730(14) Uani 1 1 d . . . . .
H1P H 0.745(4) 0.311(3) 0.1987(15) 0.023(8) Uiso 1 1 d . . . . .
O1 O 0.5868(2) 0.45667(16) 0.20440(9) 0.0248(4) Uani 1 1 d . . . . .
N1 N 0.5238(2) 0.23514(19) 0.23351(10) 0.0195(5) Uani 1 1 d . . . . .
N2 N 0.5523(3) 0.2756(2) 0.12882(10) 0.0212(5) Uani 1 1 d . . . . .
C1 C 0.4342(3) 0.1646(2) 0.19772(12) 0.0221(5) Uani 1 1 d . . . . .
H1 H 0.369731 0.108105 0.213254 0.026 Uiso 1 1 calc R U . . .
C2 C 0.4510(3) 0.1869(2) 0.13934(13) 0.0236(6) Uani 1 1 d . . . . .
H2 H 0.400308 0.147375 0.108381 0.028 Uiso 1 1 calc R U . . .
C3 C 0.5183(3) 0.2343(2) 0.29989(12) 0.0204(5) Uani 1 1 d . . . . .
H3 H 0.490897 0.155063 0.313001 0.025 Uiso 1 1 calc R U . . .
C4 C 0.4001(3) 0.3166(3) 0.32198(13) 0.0284(6) Uani 1 1 d . . . . .
H4A H 0.422922 0.394822 0.308662 0.043 Uiso 1 1 calc R U . . .
H4B H 0.395993 0.314551 0.365944 0.043 Uiso 1 1 calc R U . . .
H4C H 0.305564 0.293278 0.305495 0.043 Uiso 1 1 calc R U . . .
C5 C 0.6709(3) 0.2590(2) 0.32319(12) 0.0197(5) Uani 1 1 d . . . . .
C6 C 0.7072(3) 0.3635(3) 0.34730(14) 0.0276(6) Uani 1 1 d . . . . .
H6 H 0.633548 0.420143 0.352101 0.033 Uiso 1 1 calc R U . . .
C7 C 0.8518(4) 0.3891(3) 0.36525(16) 0.0357(7) Uani 1 1 d . . . . .
H7 H 0.873791 0.462125 0.381954 0.043 Uiso 1 1 calc R U . . .
C8 C 0.9590(4) 0.3096(3) 0.35868(16) 0.0363(8) Uani 1 1 d . . . . .
H8 H 1.055994 0.328221 0.370092 0.044 Uiso 1 1 calc R U . . .
C9 C 0.9280(3) 0.1994(3) 0.33500(13) 0.0274(6) Uani 1 1 d . . . . .
C10 C 1.0375(4) 0.1151(3) 0.32838(15) 0.0344(7) Uani 1 1 d . . . . .
H10 H 1.134592 0.132178 0.340266 0.041 Uiso 1 1 calc R U . . .
C11 C 1.0061(4) 0.0094(3) 0.30514(17) 0.0358(7) Uani 1 1 d . . . . .
H11 H 1.081230 -0.046128 0.300667 0.043 Uiso 1 1 calc R U . . .
C12 C 0.8626(4) -0.0174(3) 0.28783(13) 0.0288(6) Uani 1 1 d . . . . .
H12 H 0.841266 -0.091552 0.272271 0.035 Uiso 1 1 calc R U . . .
C13 C 0.7534(3) 0.0619(2) 0.29312(12) 0.0225(6) Uani 1 1 d . . . . .
H13 H 0.657413 0.042688 0.280644 0.027 Uiso 1 1 calc R U . . .
C14 C 0.7820(3) 0.1728(2) 0.31707(11) 0.0207(5) Uani 1 1 d . . . . .
C15 C 0.5912(3) 0.3101(2) 0.06768(12) 0.0198(5) Uani 1 1 d . . . . .
H15 H 0.616812 0.238589 0.045137 0.024 Uiso 1 1 calc R U . . .
C16 C 0.7262(3) 0.3863(3) 0.06792(13) 0.0259(6) Uani 1 1 d . . . . .
H16A H 0.706030 0.456398 0.090850 0.039 Uiso 1 1 calc R U . . .
H16B H 0.751876 0.406733 0.026550 0.039 Uiso 1 1 calc R U . . .
H16C H 0.807518 0.344886 0.086504 0.039 Uiso 1 1 calc R U . . .
C17 C 0.4649(3) 0.3668(2) 0.03454(13) 0.0205(5) Uani 1 1 d . . . . .
C18 C 0.3582(3) 0.4249(2) 0.06504(13) 0.0244(6) Uani 1 1 d . . . . .
H18 H 0.362130 0.428154 0.107643 0.029 Uiso 1 1 calc R U . . .
C19 C 0.2424(3) 0.4800(3) 0.03468(14) 0.0280(6) Uani 1 1 d . . . . .
H19 H 0.169659 0.519790 0.056818 0.034 Uiso 1 1 calc R U . . .
C20 C 0.2353(3) 0.4760(3) -0.02676(14) 0.0264(6) Uani 1 1 d . . . . .
H20 H 0.156909 0.512656 -0.047033 0.032 Uiso 1 1 calc R U . . .
C21 C 0.3439(3) 0.4178(2) -0.06035(13) 0.0226(6) Uani 1 1 d . . . . .
C22 C 0.3376(3) 0.4113(3) -0.12421(13) 0.0260(6) Uani 1 1 d . . . . .
H22 H 0.259885 0.447830 -0.144935 0.031 Uiso 1 1 calc R U . . .
C23 C 0.4414(3) 0.3535(3) -0.15613(13) 0.0272(6) Uani 1 1 d . . . . .
H23 H 0.435831 0.350704 -0.198707 0.033 Uiso 1 1 calc R U . . .
C24 C 0.5565(3) 0.2983(3) -0.12616(13) 0.0249(6) Uani 1 1 d . . . . .
H24 H 0.627801 0.257427 -0.148553 0.030 Uiso 1 1 calc R U . . .
C25 C 0.5665(3) 0.3029(2) -0.06473(12) 0.0226(6) Uani 1 1 d . . . . .
H25 H 0.645624 0.265940 -0.045160 0.027 Uiso 1 1 calc R U . . .
C26 C 0.4606(3) 0.3621(2) -0.02981(12) 0.0197(5) Uani 1 1 d . . . . .
C27 C 0.487(3) 0.7113(18) 0.0238(10) 0.064(5) Uani 0.5 1 d . U P A -1
H27A H 0.581156 0.749835 0.029766 0.096 Uiso 0.5 1 calc R U P A -1
H27B H 0.496119 0.655060 -0.008747 0.096 Uiso 0.5 1 calc R U P A -1
H27C H 0.458931 0.671904 0.060917 0.096 Uiso 0.5 1 calc R U P A -1
O2 O 0.3873(8) 0.9021(5) 0.0069(3) 0.0687(18) Uani 0.5 1 d . . P A -1
O3 O 0.2417(6) 0.7499(5) -0.0039(3) 0.0514(14) Uani 0.5 1 d . . P A -1
C28 C 0.3714(11) 0.8001(7) 0.0074(3) 0.050(2) Uani 0.5 1 d . U P A -1
C29 C 0.1210(10) 0.8249(6) -0.0164(3) 0.0467(17) Uani 0.5 1 d . U P A -1
H29A H 0.129595 0.856304 -0.057521 0.056 Uiso 0.5 1 calc R U P A -1
H29B H 0.120503 0.889796 0.012339 0.056 Uiso 0.5 1 calc R U P A -1
C30 C -0.018(2) 0.7566(15) -0.0105(7) 0.044(3) Uani 0.5 1 d . U P A -1
H30A H -0.016440 0.692914 -0.039271 0.066 Uiso 0.5 1 calc R U P A -1
H30B H -0.101333 0.806406 -0.018731 0.066 Uiso 0.5 1 calc R U P A -1
H30C H -0.025227 0.725960 0.030398 0.066 Uiso 0.5 1 calc R U P A -1

loop_
_atom_site_aniso_label
_atom_site_aniso_U_11
_atom_site_aniso_U_22
_atom_site_aniso_U_33
_atom_site_aniso_U_23
_atom_site_aniso_U_13
_atom_site_aniso_U_12
P1 0.0179(3) 0.0161(3) 0.0180(3) 0.0005(2) -0.0005(2) 0.0002(2)
O1 0.0296(11) 0.0191(9) 0.0258(10) -0.0001(8) 0.0006(8) 0.0020(8)
N1 0.0198(11) 0.0210(11) 0.0176(11) 0.0026(9) -0.0021(9) -0.0026(9)
N2 0.0219(11) 0.0209(11) 0.0209(11) 0.0020(9) -0.0015(9) -0.0019(10)
C1 0.0208(12) 0.0215(12) 0.0240(13) 0.0026(12) -0.0040(10) -0.0039(10)
C2 0.0224(13) 0.0219(13) 0.0265(14) 0.0015(11) -0.0053(11) -0.0027(11)
C3 0.0220(12) 0.0216(12) 0.0178(13) 0.0037(10) 0.0016(10) 0.0007(10)
C4 0.0272(14) 0.0306(15) 0.0273(14) 0.0007(12) 0.0023(11) 0.0045(13)
C5 0.0230(13) 0.0213(13) 0.0148(12) 0.0028(10) 0.0015(10) 0.0004(11)
C6 0.0316(16) 0.0237(15) 0.0274(14) 0.0009(11) -0.0013(12) -0.0021(12)
C7 0.0389(18) 0.0268(15) 0.0415(18) -0.0037(14) -0.0055(15) -0.0119(14)
C8 0.0277(15) 0.0405(18) 0.0406(18) 0.0016(15) -0.0061(14) -0.0136(14)
C9 0.0249(14) 0.0301(15) 0.0273(15) 0.0075(12) -0.0023(11) -0.0037(12)
C10 0.0229(15) 0.0399(17) 0.0403(18) 0.0133(14) -0.0043(13) -0.0007(14)
C11 0.0290(16) 0.0383(17) 0.0402(18) 0.0089(15) 0.0019(15) 0.0129(13)
C12 0.0316(16) 0.0247(14) 0.0302(15) 0.0043(11) 0.0008(12) 0.0046(13)
C13 0.0243(13) 0.0229(13) 0.0203(13) 0.0066(10) 0.0011(11) 0.0004(11)
C14 0.0204(12) 0.0231(13) 0.0187(12) 0.0062(11) 0.0004(10) 0.0000(11)
C15 0.0208(13) 0.0210(12) 0.0175(12) 0.0000(10) -0.0016(10) 0.0014(10)
C16 0.0233(14) 0.0322(15) 0.0223(14) 0.0041(12) 0.0010(11) -0.0007(12)
C17 0.0196(13) 0.0187(12) 0.0233(13) 0.0020(10) -0.0018(11) -0.0006(10)
C18 0.0269(15) 0.0267(14) 0.0197(13) 0.0004(11) 0.0008(11) 0.0032(12)
C19 0.0265(15) 0.0281(15) 0.0294(15) -0.0006(12) 0.0021(12) 0.0058(12)
C20 0.0223(14) 0.0235(14) 0.0334(15) 0.0034(12) -0.0069(12) 0.0039(11)
C21 0.0215(13) 0.0206(13) 0.0257(14) 0.0043(11) -0.0039(11) -0.0039(11)
C22 0.0264(14) 0.0241(14) 0.0275(14) 0.0078(12) -0.0078(12) -0.0056(12)
C23 0.0328(15) 0.0293(15) 0.0195(13) 0.0024(11) -0.0063(11) -0.0111(12)
C24 0.0253(13) 0.0275(14) 0.0217(13) 0.0004(11) -0.0005(11) -0.0058(12)
C25 0.0226(13) 0.0230(13) 0.0223(13) 0.0032(11) -0.0003(10) -0.0021(10)
C26 0.0188(12) 0.0183(12) 0.0219(13) 0.0019(10) -0.0020(10) -0.0021(10)
C27 0.060(8) 0.075(12) 0.057(11) -0.010(7) 0.001(8) -0.002(9)
O2 0.078(4) 0.046(3) 0.082(4) 0.017(3) -0.018(4) -0.015(3)
O3 0.050(3) 0.037(3) 0.067(4) -0.003(3) -0.011(3) -0.004(2)
C28 0.068(6) 0.050(4) 0.033(4) 0.002(3) 0.001(4) -0.021(4)
C29 0.064(5) 0.033(3) 0.044(4) -0.004(3) -0.013(4) 0.010(4)
C30 0.041(5) 0.059(9) 0.031(6) -0.017(6) 0.003(5) 0.001(6)

loop_
_atom_type_symbol
_atom_type_description
_atom_type_scat_dispersion_real
_atom_type_scat_dispersion_imag
_atom_type_scat_source
C C 0.0181 0.0091 'International Tables Vol C Tables 4.2.6.8 and 6.1.1.4'
H H 0.0000 0.0000 'International Tables Vol C Tables 4.2.6.8 and 6.1.1.4'
N N 0.0311 0.0180 'International Tables Vol C Tables 4.2.6.8 and 6.1.1.4'
O O 0.0492 0.0322 'International Tables Vol C Tables 4.2.6.8 and 6.1.1.4'
P P 0.2955 0.4335 'International Tables Vol C Tables 4.2.6.8 and 6.1.1.4'

loop_
_geom_angle_atom_site_label_1
_geom_angle_atom_site_label_2
_geom_angle_atom_site_label_3
_geom_angle
_geom_angle_site_symmetry_1
_geom_angle_site_symmetry_3
_geom_angle_publ_flag
O1 P1 N2 119.56(12) . . ?
O1 P1 N1 119.96(12) . . ?
N2 P1 N1 91.83(12) . . ?
O1 P1 H1P 109.3(15) . . ?
N2 P1 H1P 108.8(15) . . ?
N1 P1 H1P 105.7(15) . . ?
C1 N1 C3 122.8(2) . . ?
C1 N1 P1 111.90(18) . . ?
C3 N1 P1 124.40(18) . . ?
C2 N2 C15 121.1(2) . . ?
C2 N2 P1 111.59(18) . . ?
C15 N2 P1 127.27(19) . . ?
C2 C1 N1 111.8(2) . . ?
C2 C1 H1 124.1 . . ?
N1 C1 H1 124.1 . . ?
C1 C2 N2 112.3(2) . . ?
C1 C2 H2 123.8 . . ?
N2 C2 H2 123.8 . . ?
N1 C3 C5 108.0(2) . . ?
N1 C3 C4 110.0(2) . . ?
C5 C3 C4 115.1(2) . . ?
N1 C3 H3 107.8 . . ?
C5 C3 H3 107.8 . . ?
C4 C3 H3 107.8 . . ?
C3 C4 H4A 109.5 . . ?
C3 C4 H4B 109.5 . . ?
H4A C4 H4B 109.5 . . ?
C3 C4 H4C 109.5 . . ?
H4A C4 H4C 109.5 . . ?
H4B C4 H4C 109.5 . . ?
C6 C5 C14 119.0(3) . . ?
C6 C5 C3 121.7(3) . . ?
C14 C5 C3 119.2(2) . . ?
C5 C6 C7 121.6(3) . . ?
C5 C6 H6 119.2 . . ?
C7 C6 H6 119.2 . . ?
C8 C7 C6 120.3(3) . . ?
C8 C7 H7 119.8 . . ?
C6 C7 H7 119.8 . . ?
C7 C8 C9 120.8(3) . . ?
C7 C8 H8 119.6 . . ?
C9 C8 H8 119.6 . . ?
C10 C9 C8 121.7(3) . . ?
C10 C9 C14 119.1(3) . . ?
C8 C9 C14 119.2(3) . . ?
C11 C10 C9 121.0(3) . . ?
C11 C10 H10 119.5 . . ?
C9 C10 H10 119.5 . . ?
C10 C11 C12 120.1(3) . . ?
C10 C11 H11 120.0 . . ?
C12 C11 H11 120.0 . . ?
C13 C12 C11 120.8(3) . . ?
C13 C12 H12 119.6 . . ?
C11 C12 H12 119.6 . . ?
C12 C13 C14 120.7(3) . . ?
C12 C13 H13 119.6 . . ?
C14 C13 H13 119.6 . . ?
C13 C14 C9 118.3(3) . . ?
C13 C14 C5 122.6(2) . . ?
C9 C14 C5 119.1(3) . . ?
N2 C15 C16 110.8(2) . . ?
N2 C15 C17 112.6(2) . . ?
C16 C15 C17 111.6(2) . . ?
N2 C15 H15 107.2 . . ?
C16 C15 H15 107.2 . . ?
C17 C15 H15 107.2 . . ?
C15 C16 H16A 109.5 . . ?
C15 C16 H16B 109.5 . . ?
H16A C16 H16B 109.5 . . ?
C15 C16 H16C 109.5 . . ?
H16A C16 H16C 109.5 . . ?
H16B C16 H16C 109.5 . . ?
C18 C17 C26 119.6(3) . . ?
C18 C17 C15 121.1(3) . . ?
C26 C17 C15 119.2(3) . . ?
C17 C18 C19 121.6(3) . . ?
C17 C18 H18 119.2 . . ?
C19 C18 H18 119.2 . . ?
C20 C19 C18 119.9(3) . . ?
C20 C19 H19 120.1 . . ?
C18 C19 H19 120.1 . . ?
C19 C20 C21 120.6(3) . . ?
C19 C20 H20 119.7 . . ?
C21 C20 H20 119.7 . . ?
C20 C21 C26 119.6(3) . . ?
C20 C21 C22 121.6(3) . . ?
C26 C21 C22 118.8(3) . . ?
C23 C22 C21 121.2(3) . . ?
C23 C22 H22 119.4 . . ?
C21 C22 H22 119.4 . . ?
C22 C23 C24 120.1(3) . . ?
C22 C23 H23 119.9 . . ?
C24 C23 H23 119.9 . . ?
C25 C24 C23 120.4(3) . . ?
C25 C24 H24 119.8 . . ?
C23 C24 H24 119.8 . . ?
C24 C25 C26 121.3(3) . . ?
C24 C25 H25 119.4 . . ?
C26 C25 H25 119.4 . . ?
C25 C26 C21 118.2(3) . . ?
C25 C26 C17 123.1(3) . . ?
C21 C26 C17 118.7(3) . . ?
C28 C27 H27A 109.5 . . ?
C28 C27 H27B 109.5 . . ?
H27A C27 H27B 109.5 . . ?
C28 C27 H27C 109.5 . . ?
H27A C27 H27C 109.5 . . ?
H27B C27 H27C 109.5 . . ?
C28 O3 C29 116.9(6) . . ?
O2 C28 O3 122.4(9) . . ?
O2 C28 C27 126.2(13) . . ?
O3 C28 C27 111.4(11) . . ?
O3 C29 C30 108.3(9) . . ?
O3 C29 H29A 110.0 . . ?
C30 C29 H29A 110.0 . . ?
O3 C29 H29B 110.0 . . ?
C30 C29 H29B 110.0 . . ?
H29A C29 H29B 108.4 . . ?
C29 C30 H30A 109.5 . . ?
C29 C30 H30B 109.5 . . ?
H30A C30 H30B 109.5 . . ?
C29 C30 H30C 109.5 . . ?
H30A C30 H30C 109.5 . . ?
H30B C30 H30C 109.5 . . ?

loop_
_geom_bond_atom_site_label_1
_geom_bond_atom_site_label_2
_geom_bond_distance
_geom_bond_site_symmetry_2
_geom_bond_publ_flag
P1 O1 1.475(2) . ?
P1 N2 1.666(2) . ?
P1 N1 1.666(2) . ?
P1 H1P 1.26(3) . ?
N1 C1 1.409(3) . ?
N1 C3 1.479(3) . ?
N2 C2 1.409(4) . ?
N2 C15 1.463(3) . ?
C1 C2 1.334(4) . ?
C1 H1 0.9500 . ?
C2 H2 0.9500 . ?
C3 C5 1.520(4) . ?
C3 C4 1.528(4) . ?
C3 H3 1.0000 . ?
C4 H4A 0.9800 . ?
C4 H4B 0.9800 . ?
C4 H4C 0.9800 . ?
C5 C6 1.370(4) . ?
C5 C14 1.437(4) . ?
C6 C7 1.417(4) . ?
C6 H6 0.9500 . ?
C7 C8 1.358(5) . ?
C7 H7 0.9500 . ?
C8 C9 1.416(4) . ?
C8 H8 0.9500 . ?
C9 C10 1.412(5) . ?
C9 C14 1.431(4) . ?
C10 C11 1.366(5) . ?
C10 H10 0.9500 . ?
C11 C12 1.407(5) . ?
C11 H11 0.9500 . ?
C12 C13 1.367(4) . ?
C12 H12 0.9500 . ?
C13 C14 1.421(4) . ?
C13 H13 0.9500 . ?
C15 C16 1.523(4) . ?
C15 C17 1.524(4) . ?
C15 H15 1.0000 . ?
C16 H16A 0.9800 . ?
C16 H16B 0.9800 . ?
C16 H16C 0.9800 . ?
C17 C18 1.370(4) . ?
C17 C26 1.435(4) . ?
C18 C19 1.413(4) . ?
C18 H18 0.9500 . ?
C19 C20 1.370(4) . ?
C19 H19 0.9500 . ?
C20 C21 1.418(4) . ?
C20 H20 0.9500 . ?
C21 C26 1.425(4) . ?
C21 C22 1.425(4) . ?
C22 C23 1.365(4) . ?
C22 H22 0.9500 . ?
C23 C24 1.405(4) . ?
C23 H23 0.9500 . ?
C24 C25 1.372(4) . ?
C24 H24 0.9500 . ?
C25 C26 1.422(4) . ?
C25 H25 0.9500 . ?
C27 C28 1.53(2) . ?
C27 H27A 0.9800 . ?
C27 H27B 0.9800 . ?
C27 H27C 0.9800 . ?
O2 C28 1.196(10) . ?
O3 C28 1.350(10) . ?
O3 C29 1.436(10) . ?
C29 C30 1.51(2) . ?
C29 H29A 0.9900 . ?
C29 H29B 0.9900 . ?
C30 H30A 0.9800 . ?
C30 H30B 0.9800 . ?
C30 H30C 0.9800 . ?

loop_
_geom_torsion_atom_site_label_1
_geom_torsion_atom_site_label_2
_geom_torsion_atom_site_label_3
_geom_torsion_atom_site_label_4
_geom_torsion
_geom_torsion_site_symmetry_1
_geom_torsion_site_symmetry_2
_geom_torsion_site_symmetry_3
_geom_torsion_site_symmetry_4
_geom_torsion_publ_flag
O1 P1 N1 C1 119.1(2) . . . . ?
N2 P1 N1 C1 -6.9(2) . . . . ?
O1 P1 N1 C3 -50.3(3) . . . . ?
N2 P1 N1 C3 -176.4(2) . . . . ?
O1 P1 N2 C2 -119.8(2) . . . . ?
N1 P1 N2 C2 6.5(2) . . . . ?
O1 P1 N2 C15 58.1(3) . . . . ?
N1 P1 N2 C15 -175.5(2) . . . . ?
C3 N1 C1 C2 175.2(2) . . . . ?
P1 N1 C1 C2 5.6(3) . . . . ?
N1 C1 C2 N2 -0.7(3) . . . . ?
C15 N2 C2 C1 177.4(2) . . . . ?
P1 N2 C2 C1 -4.5(3) . . . . ?
C1 N1 C3 C5 147.4(2) . . . . ?
P1 N1 C3 C5 -44.3(3) . . . . ?
C1 N1 C3 C4 -86.2(3) . . . . ?
P1 N1 C3 C4 82.1(3) . . . . ?
N1 C3 C5 C6 105.5(3) . . . . ?
C4 C3 C5 C6 -17.9(4) . . . . ?
N1 C3 C5 C14 -71.4(3) . . . . ?
C4 C3 C5 C14 165.3(2) . . . . ?
C14 C5 C6 C7 1.2(4) . . . . ?
C3 C5 C6 C7 -175.6(3) . . . . ?
C5 C6 C7 C8 0.2(5) . . . . ?
C6 C7 C8 C9 -1.3(5) . . . . ?
C7 C8 C9 C10 -179.3(3) . . . . ?
C7 C8 C9 C14 1.0(5) . . . . ?
C8 C9 C10 C11 -179.6(3) . . . . ?
C14 C9 C10 C11 0.1(5) . . . . ?
C9 C10 C11 C12 -0.5(5) . . . . ?
C10 C11 C12 C13 1.0(5) . . . . ?
C11 C12 C13 C14 -0.9(4) . . . . ?
C12 C13 C14 C9 0.5(4) . . . . ?
C12 C13 C14 C5 179.7(3) . . . . ?
C10 C9 C14 C13 -0.1(4) . . . . ?
C8 C9 C14 C13 179.6(3) . . . . ?
C10 C9 C14 C5 -179.3(3) . . . . ?
C8 C9 C14 C5 0.4(4) . . . . ?
C6 C5 C14 C13 179.3(3) . . . . ?
C3 C5 C14 C13 -3.7(4) . . . . ?
C6 C5 C14 C9 -1.5(4) . . . . ?
C3 C5 C14 C9 175.4(2) . . . . ?
C2 N2 C15 C16 -166.8(2) . . . . ?
P1 N2 C15 C16 15.5(3) . . . . ?
C2 N2 C15 C17 67.6(3) . . . . ?
P1 N2 C15 C17 -110.2(2) . . . . ?
N2 C15 C17 C18 27.9(4) . . . . ?
C16 C15 C17 C18 -97.3(3) . . . . ?
N2 C15 C17 C26 -154.1(2) . . . . ?
C16 C15 C17 C26 80.7(3) . . . . ?
C26 C17 C18 C19 0.5(4) . . . . ?
C15 C17 C18 C19 178.5(3) . . . . ?
C17 C18 C19 C20 0.0(5) . . . . ?
C18 C19 C20 C21 -0.5(5) . . . . ?
C19 C20 C21 C26 0.5(4) . . . . ?
C19 C20 C21 C22 179.2(3) . . . . ?
C20 C21 C22 C23 -179.0(3) . . . . ?
C26 C21 C22 C23 -0.3(4) . . . . ?
C21 C22 C23 C24 0.5(4) . . . . ?
C22 C23 C24 C25 -0.7(4) . . . . ?
C23 C24 C25 C26 0.8(4) . . . . ?
C24 C25 C26 C21 -0.6(4) . . . . ?
C24 C25 C26 C17 178.4(3) . . . . ?
C20 C21 C26 C25 179.0(3) . . . . ?
C22 C21 C26 C25 0.3(4) . . . . ?
C20 C21 C26 C17 0.0(4) . . . . ?
C22 C21 C26 C17 -178.7(3) . . . . ?
C18 C17 C26 C25 -179.5(3) . . . . ?
C15 C17 C26 C25 2.5(4) . . . . ?
C18 C17 C26 C21 -0.5(4) . . . . ?
C15 C17 C26 C21 -178.5(2) . . . . ?
C29 O3 C28 O2 -0.4(12) . . . . ?
C29 O3 C28 C27 176.4(11) . . . . ?
C28 O3 C29 C30 -164.4(9) . . . . ?
